data_4068703
loop_
_publ_author_name
'Lyubov, D. M.'
'Fukin, G. K.'
'Cherkasov, A. V.'
'Shavyrin, Andrei S.'
'Trifonov, A. A.'
'Luconi, L.'
'Bianchini, C.'
'Meli, A.'
'Giambastiani, G.'

_publ_section_title
;
 Selective \s-Bond Metathesis in Alkyl&#x2212;Aryl and Alkyl&#x2212;Benzyl
 Yttrium Complexes. New Aryl&#x2212; and Benzyl&#x2212;Hydrido Yttrium
 Derivatives Supported by Amidopyridinate Ligands
;
_journal_issue 4
_journal_name_full Organometallics
_journal_page_first 1227
_journal_paper_doi 10.1021/om801044h
_journal_volume 28
_journal_year 2009
_chemical_formula_sum 'C36 H53 N2 O Si Y'
_chemical_formula_weight 646.80
_chemical_name_systematic
; 
 ? 
;
_space_group_IT_number 14
_symmetry_cell_setting monoclinic
_symmetry_space_group_name_Hall '-P 2ybc'
_symmetry_space_group_name_H-M 'P 1 21/c 1'
_atom_sites_solution_hydrogens geom
_atom_sites_solution_primary direct
_atom_sites_solution_secondary difmap
_audit_creation_method SHELXL-97
_cell_angle_alpha 90.00
_cell_angle_beta 99.8130(10)
_cell_angle_gamma 90.00
_cell_formula_units_Z 4
_cell_length_a 10.0924(5)
_cell_length_b 18.8418(9)
_cell_length_c 18.4703(9)
_cell_measurement_reflns_used 900
_cell_measurement_temperature 100(2)
_cell_measurement_theta_max 30
_cell_measurement_theta_min 2
_cell_volume 3460.9(3)
_computing_cell_refinement 'Bruker SMART'
_computing_data_collection 'Bruker SMART'
_computing_data_reduction 'Bruker SHELXTL'
_computing_molecular_graphics 'Bruker SHELXTL'
_computing_publication_material 'Bruker SHELXTL'
_computing_structure_refinement 'SHELXL-97 (Sheldrick, 1997)'
_computing_structure_solution 'SHELXS-97 (Sheldrick, 1990)'
_diffrn_ambient_temperature 100(2)
_diffrn_measured_fraction_theta_full 0.996
_diffrn_measured_fraction_theta_max 0.996
_diffrn_measurement_device_type 'CCD area detector'
_diffrn_measurement_method 'phi and omega scans'
_diffrn_radiation_monochromator graphite
_diffrn_radiation_source 'fine-focus sealed tube'
_diffrn_radiation_type MoK\a
_diffrn_radiation_wavelength 0.71073
_diffrn_reflns_av_R_equivalents 0.0403
_diffrn_reflns_av_sigmaI/netI 0.0356
_diffrn_reflns_limit_h_max 12
_diffrn_reflns_limit_h_min -12
_diffrn_reflns_limit_k_max 23
_diffrn_reflns_limit_k_min -23
_diffrn_reflns_limit_l_max 22
_diffrn_reflns_limit_l_min -22
_diffrn_reflns_number 29249
_diffrn_reflns_theta_full 26.00
_diffrn_reflns_theta_max 26.00
_diffrn_reflns_theta_min 2.43
_exptl_absorpt_coefficient_mu 1.749
_exptl_absorpt_correction_T_max 0.7794
_exptl_absorpt_correction_T_min 0.6220
_exptl_absorpt_correction_type multi-scan
_exptl_absorpt_process_details 'SADABS (Sheldrick, 2008)'
_exptl_crystal_colour red
_exptl_crystal_density_diffrn 1.241
_exptl_crystal_density_method 'not measured'
_exptl_crystal_description prism
_exptl_crystal_F_000 1376
_exptl_crystal_size_max 0.30
_exptl_crystal_size_mid 0.20
_exptl_crystal_size_min 0.15
_refine_diff_density_max 0.439
_refine_diff_density_min -0.289
_refine_diff_density_rms 0.065
_refine_ls_extinction_method none
_refine_ls_goodness_of_fit_ref 1.032
_refine_ls_hydrogen_treatment constr
_refine_ls_matrix_type full
_refine_ls_number_parameters 380
_refine_ls_number_reflns 6787
_refine_ls_number_restraints 3
_refine_ls_restrained_S_all 1.034
_refine_ls_R_factor_all 0.0523
_refine_ls_R_factor_gt 0.0349
_refine_ls_shift/su_max 0.000
_refine_ls_shift/su_mean 0.000
_refine_ls_structure_factor_coef Fsqd
_refine_ls_weighting_details 'calc w=1/[\s^2^(Fo^2^)+(0.0474P)^2^+0.2636P] where P=(Fo^2^+2Fc^2^)/3'
_refine_ls_weighting_scheme calc
_refine_ls_wR_factor_gt 0.0761
_refine_ls_wR_factor_ref 0.0806
_reflns_number_gt 5427
_reflns_number_total 6787
_reflns_threshold_expression >2sigma(I)
_cod_data_source_file om801044h_si_002.cif
_cod_data_source_block ysim
_cod_depositor_comments
;
The following automatic conversions were performed:

'_symmetry_cell_setting' value 'Monoclinic' changed to 'monoclinic'
according to /home/saulius/struct/CIF-dictionaries/cif_core.dic
dictionary named 'cif_core.dic' version 2.4.2 from 2011-04-26.

Automatic conversion script
Id: cif_fix_values 1715 2011-07-08 13:25:40Z adriana 
;
_cod_original_sg_symbol_H-M P2(1)/c
_cod_database_code 4068703

loop_
_symmetry_equiv_pos_as_xyz
'x, y, z'
'-x, y+1/2, -z+1/2'
'-x, -y, -z'
'x, -y-1/2, z-1/2'

loop_
_atom_site_label
_atom_site_type_symbol
_atom_site_fract_x
_atom_site_fract_y
_atom_site_fract_z
_atom_site_U_iso_or_equiv
_atom_site_adp_type
_atom_site_occupancy
_atom_site_symmetry_multiplicity
_atom_site_calc_flag
_atom_site_refinement_flags
Y1 Y 0.540186(15) 0.231396(9) 0.370268(9) 0.01665(4) Uani 1 1 d .
Si1 Si 0.77398(5) 0.38305(3) 0.45312(3) 0.02198(12) Uani 1 1 d .
O1 O 0.59477(12) 0.26000(7) 0.25549(7) 0.0247(3) Uani 1 1 d .
N1 N 0.32775(14) 0.26016(8) 0.36667(8) 0.0181(3) Uani 1 1 d .
N2 N 0.45258(13) 0.17214(7) 0.46835(7) 0.0163(3) Uani 1 1 d .
C1 C 0.24179(15) 0.27438(9) 0.29845(9) 0.0173(4) Uani 1 1 d .
C2 C 0.22519(16) 0.34469(10) 0.27090(10) 0.0201(4) Uani 1 1 d .
C3 C 0.14096(17) 0.35735(10) 0.20426(10) 0.0240(4) Uani 1 1 d .
H3A H 0.1288 0.4047 0.1866 0.029 Uiso 1 1 calc R
C4 C 0.07468(18) 0.30277(10) 0.16327(10) 0.0248(4) Uani 1 1 d .
H4A H 0.0157 0.3126 0.1186 0.030 Uiso 1 1 calc R
C5 C 0.09485(17) 0.23364(10) 0.18779(10) 0.0235(4) Uani 1 1 d .
H5A H 0.0521 0.1959 0.1586 0.028 Uiso 1 1 calc R
C6 C 0.17667(16) 0.21827(9) 0.25458(10) 0.0188(4) Uani 1 1 d .
C7 C 0.30003(18) 0.40662(9) 0.31166(11) 0.0246(4) Uani 1 1 d .
H7A H 0.3467 0.3884 0.3602 0.030 Uiso 1 1 calc R
C8 C 0.2074(2) 0.46657(11) 0.32675(14) 0.0448(6) Uani 1 1 d .
H8A H 0.1387 0.4479 0.3532 0.067 Uiso 1 1 calc R
H8B H 0.1639 0.4874 0.2801 0.067 Uiso 1 1 calc R
H8C H 0.2601 0.5031 0.3566 0.067 Uiso 1 1 calc R
C9 C 0.4084(2) 0.43504(11) 0.27021(12) 0.0374(5) Uani 1 1 d .
H9A H 0.4709 0.3967 0.2637 0.056 Uiso 1 1 calc R
H9B H 0.4576 0.4736 0.2985 0.056 Uiso 1 1 calc R
H9C H 0.3657 0.4529 0.2220 0.056 Uiso 1 1 calc R
C10 C 0.19644(17) 0.14022(9) 0.27641(10) 0.0225(4) Uani 1 1 d .
H10A H 0.2494 0.1380 0.3273 0.027 Uiso 1 1 calc R
C11 C 0.27625(19) 0.10176(10) 0.22477(11) 0.0284(5) Uani 1 1 d .
H11A H 0.3636 0.1250 0.2265 0.043 Uiso 1 1 calc R
H11B H 0.2261 0.1035 0.1745 0.043 Uiso 1 1 calc R
H11C H 0.2901 0.0522 0.2403 0.043 Uiso 1 1 calc R
C12 C 0.06243(19) 0.10152(10) 0.27612(12) 0.0324(5) Uani 1 1 d .
H12A H 0.0799 0.0539 0.2969 0.049 Uiso 1 1 calc R
H12B H 0.0141 0.0977 0.2256 0.049 Uiso 1 1 calc R
H12C H 0.0077 0.1283 0.3057 0.049 Uiso 1 1 calc R
C13 C 0.26544(17) 0.25446(9) 0.43403(10) 0.0192(4) Uani 1 1 d .
C14 C 0.11208(17) 0.25026(10) 0.41818(11) 0.0260(5) Uani 1 1 d .
H14A H 0.0844 0.2057 0.3926 0.039 Uiso 1 1 calc R
H14B H 0.0762 0.2904 0.3872 0.039 Uiso 1 1 calc R
H14C H 0.0773 0.2520 0.4645 0.039 Uiso 1 1 calc R
C15 C 0.30455(19) 0.31888(10) 0.48485(10) 0.0263(4) Uani 1 1 d .
H15A H 0.2587 0.3614 0.4625 0.039 Uiso 1 1 calc R
H15B H 0.4021 0.3260 0.4917 0.039 Uiso 1 1 calc R
H15C H 0.2777 0.3101 0.5326 0.039 Uiso 1 1 calc R
C16 C 0.32485(16) 0.18852(9) 0.47601(9) 0.0175(4) Uani 1 1 d .
C17 C 0.25744(17) 0.14791(10) 0.52066(10) 0.0223(4) Uani 1 1 d .
H17A H 0.1695 0.1608 0.5276 0.027 Uiso 1 1 calc R
C18 C 0.31915(18) 0.08861(9) 0.55489(10) 0.0235(4) Uani 1 1 d .
H18A H 0.2727 0.0596 0.5844 0.028 Uiso 1 1 calc R
C19 C 0.44922(17) 0.07135(9) 0.54616(9) 0.0199(4) Uani 1 1 d .
H19A H 0.4928 0.0307 0.5697 0.024 Uiso 1 1 calc R
C20 C 0.51452(17) 0.11438(9) 0.50252(9) 0.0174(4) Uani 1 1 d .
C21 C 0.65299(17) 0.09910(9) 0.48698(10) 0.0187(4) Uani 1 1 d .
C22 C 0.76132(17) 0.08827(9) 0.54490(10) 0.0226(4) Uani 1 1 d .
C23 C 0.88950(18) 0.07699(9) 0.52812(11) 0.0262(5) Uani 1 1 d .
H23A H 0.9636 0.0701 0.5667 0.031 Uiso 1 1 calc R
C24 C 0.90992(18) 0.07569(10) 0.45583(11) 0.0273(5) Uani 1 1 d .
H24A H 0.9980 0.0691 0.4453 0.033 Uiso 1 1 calc R
C25 C 0.80368(17) 0.08380(9) 0.39931(11) 0.0235(4) Uani 1 1 d .
H25A H 0.8196 0.0823 0.3501 0.028 Uiso 1 1 calc R
C26 C 0.67087(17) 0.09441(9) 0.41234(10) 0.0193(4) Uani 1 1 d .
C27 C 0.7451(2) 0.08749(11) 0.62487(11) 0.0308(5) Uani 1 1 d .
H27A H 0.8309 0.0997 0.6557 0.046 Uiso 1 1 calc R
H27B H 0.7172 0.0400 0.6380 0.046 Uiso 1 1 calc R
H27C H 0.6766 0.1222 0.6327 0.046 Uiso 1 1 calc R
C28 C 0.56325(17) 0.10370(9) 0.35007(10) 0.0214(4) Uani 1 1 d .
H28A H 0.4812 0.0766 0.3551 0.026 Uiso 1 1 calc R
H28B H 0.5914 0.0927 0.3025 0.026 Uiso 1 1 calc R
C29 C 0.72209(18) 0.28964(10) 0.45013(10) 0.0232(4) Uani 1 1 d .
H29A H 0.7066 0.2790 0.5005 0.028 Uiso 1 1 calc R
H29B H 0.8036 0.2627 0.4439 0.028 Uiso 1 1 calc R
C30 C 0.92216(19) 0.40388(11) 0.52697(11) 0.0302(5) Uani 1 1 d .
H30A H 0.9009 0.3907 0.5750 0.045 Uiso 1 1 calc R
H30B H 0.9418 0.4548 0.5265 0.045 Uiso 1 1 calc R
H30C H 1.0008 0.3770 0.5178 0.045 Uiso 1 1 calc R
C31 C 0.8212(2) 0.41119(11) 0.36292(11) 0.0320(5) Uani 1 1 d .
H31A H 0.7425 0.4073 0.3239 0.048 Uiso 1 1 calc R
H31B H 0.8931 0.3804 0.3514 0.048 Uiso 1 1 calc R
H31C H 0.8526 0.4605 0.3666 0.048 Uiso 1 1 calc R
C32 C 0.63443(19) 0.44261(11) 0.47208(12) 0.0343(5) Uani 1 1 d .
H32A H 0.6115 0.4308 0.5201 0.051 Uiso 1 1 calc R
H32B H 0.5553 0.4359 0.4339 0.051 Uiso 1 1 calc R
H32C H 0.6638 0.4922 0.4721 0.051 Uiso 1 1 calc R
C33 C 0.51308(19) 0.25474(11) 0.18285(11) 0.0339(5) Uani 1 1 d D
H33A H 0.5126 0.3002 0.1560 0.041 Uiso 1 1 calc R
H33B H 0.4193 0.2416 0.1862 0.041 Uiso 1 1 calc R
C34 C 0.5806(2) 0.19668(15) 0.14510(12) 0.0530(7) Uani 1 1 d D
H34A H 0.5460 0.1493 0.1557 0.064 Uiso 1 1 calc R
H34B H 0.5653 0.2039 0.0912 0.064 Uiso 1 1 calc R
C35 C 0.7279(2) 0.20345(14) 0.17706(11) 0.0465(6) Uani 1 1 d D
H35A H 0.7761 0.2296 0.1430 0.056 Uiso 1 1 calc R
H35B H 0.7694 0.1560 0.1864 0.056 Uiso 1 1 calc R
C36 C 0.73390(19) 0.24392(11) 0.24829(10) 0.0281(5) Uani 1 1 d D
H36A H 0.7775 0.2148 0.2903 0.034 Uiso 1 1 calc R
H36B H 0.7860 0.2883 0.2471 0.034 Uiso 1 1 calc R

loop_
_atom_site_aniso_label
_atom_site_aniso_U_11
_atom_site_aniso_U_22
_atom_site_aniso_U_33
_atom_site_aniso_U_23
_atom_site_aniso_U_13
_atom_site_aniso_U_12
Y1 0.01404(7) 0.01538(8) 0.02073(8) 0.00074(7) 0.00355(6) 0.00032(7)
Si1 0.0195(2) 0.0177(2) 0.0278(3) -0.0007(2) 0.0015(2) -0.0009(2)
O1 0.0236(6) 0.0275(7) 0.0227(6) 0.0023(6) 0.0035(5) 0.0019(5)
N1 0.0148(6) 0.0186(7) 0.0209(7) 0.0024(6) 0.0036(6) 0.0017(6)
N2 0.0148(6) 0.0151(7) 0.0182(7) 0.0001(6) 0.0004(6) 0.0008(6)
C1 0.0117(7) 0.0197(9) 0.0211(8) 0.0006(7) 0.0049(6) 0.0004(7)
C2 0.0154(8) 0.0207(9) 0.0243(9) 0.0015(7) 0.0039(7) 0.0016(7)
C3 0.0220(9) 0.0222(9) 0.0271(10) 0.0069(8) 0.0023(8) 0.0015(7)
C4 0.0209(9) 0.0299(10) 0.0219(9) 0.0055(8) -0.0013(7) -0.0007(8)
C5 0.0193(8) 0.0266(10) 0.0242(9) -0.0014(8) 0.0029(7) -0.0044(8)
C6 0.0131(7) 0.0207(9) 0.0231(9) 0.0006(7) 0.0048(7) -0.0006(7)
C7 0.0238(9) 0.0170(9) 0.0306(10) 0.0045(8) -0.0024(8) 0.0006(7)
C8 0.0433(12) 0.0278(11) 0.0588(15) -0.0107(11) -0.0044(11) 0.0100(10)
C9 0.0421(12) 0.0280(11) 0.0410(12) 0.0041(10) 0.0038(10) -0.0139(9)
C10 0.0218(9) 0.0190(9) 0.0249(9) -0.0005(8) -0.0007(7) -0.0020(7)
C11 0.0301(10) 0.0227(10) 0.0314(11) -0.0015(8) 0.0019(8) 0.0002(8)
C12 0.0292(10) 0.0251(10) 0.0425(12) 0.0075(9) 0.0050(9) -0.0073(8)
C13 0.0165(8) 0.0196(9) 0.0216(9) 0.0015(7) 0.0038(7) 0.0026(7)
C14 0.0172(8) 0.0358(11) 0.0259(9) 0.0058(8) 0.0066(7) 0.0081(7)
C15 0.0324(10) 0.0213(9) 0.0252(10) -0.0013(8) 0.0050(8) 0.0055(8)
C16 0.0175(8) 0.0177(9) 0.0169(8) -0.0022(7) 0.0020(7) -0.0002(7)
C17 0.0189(8) 0.0236(9) 0.0255(9) -0.0013(8) 0.0069(7) 0.0011(7)
C18 0.0276(9) 0.0186(9) 0.0264(10) 0.0019(8) 0.0105(8) -0.0026(8)
C19 0.0246(9) 0.0148(8) 0.0197(9) -0.0005(7) 0.0025(7) -0.0002(7)
C20 0.0209(8) 0.0135(8) 0.0170(8) -0.0029(7) 0.0005(7) 0.0000(7)
C21 0.0186(8) 0.0103(8) 0.0263(9) 0.0000(7) 0.0016(7) 0.0000(7)
C22 0.0213(9) 0.0127(8) 0.0320(10) -0.0027(8) -0.0004(8) 0.0011(7)
C23 0.0204(9) 0.0166(9) 0.0381(11) -0.0040(8) -0.0046(8) 0.0014(7)
C24 0.0158(8) 0.0169(9) 0.0497(12) -0.0035(9) 0.0067(8) -0.0003(7)
C25 0.0220(9) 0.0147(9) 0.0355(11) 0.0012(8) 0.0099(8) -0.0007(7)
C26 0.0206(8) 0.0085(8) 0.0295(10) 0.0004(7) 0.0065(7) -0.0005(7)
C27 0.0291(10) 0.0293(11) 0.0307(11) -0.0009(9) -0.0048(9) 0.0047(9)
C28 0.0220(8) 0.0186(9) 0.0248(9) -0.0005(7) 0.0073(7) 0.0001(7)
C29 0.0206(9) 0.0223(9) 0.0264(9) -0.0011(8) 0.0033(7) -0.0011(7)
C30 0.0266(10) 0.0269(10) 0.0357(11) -0.0002(9) 0.0015(9) -0.0041(8)
C31 0.0334(10) 0.0261(11) 0.0358(11) 0.0074(9) 0.0037(9) -0.0005(9)
C32 0.0289(10) 0.0289(11) 0.0436(12) -0.0097(10) 0.0019(9) 0.0019(9)
C33 0.0234(9) 0.0549(14) 0.0224(10) 0.0110(9) 0.0009(8) -0.0081(9)
C34 0.0354(12) 0.093(2) 0.0329(12) -0.0228(13) 0.0124(10) -0.0191(12)
C35 0.0367(12) 0.0636(16) 0.0379(12) -0.0153(12) 0.0029(10) 0.0093(11)
C36 0.0213(9) 0.0386(12) 0.0251(10) 0.0017(8) 0.0061(8) 0.0017(8)

loop_
_atom_type_symbol
_atom_type_description
_atom_type_scat_dispersion_real
_atom_type_scat_dispersion_imag
_atom_type_scat_source
C C 0.0033 0.0016 'International Tables Vol C Tables 4.2.6.8 and 6.1.1.4'
H H 0.0000 0.0000 'International Tables Vol C Tables 4.2.6.8 and 6.1.1.4'
N N 0.0061 0.0033 'International Tables Vol C Tables 4.2.6.8 and 6.1.1.4'
O O 0.0106 0.0060 'International Tables Vol C Tables 4.2.6.8 and 6.1.1.4'
Si Si 0.0817 0.0704 'International Tables Vol C Tables 4.2.6.8 and 6.1.1.4'
Y Y -2.7962 3.5667 'International Tables Vol C Tables 4.2.6.8 and 6.1.1.4'

loop_
_geom_angle_atom_site_label_1
_geom_angle_atom_site_label_2
_geom_angle_atom_site_label_3
_geom_angle
N1 Y1 O1 107.10(5)
N1 Y1 C29 122.81(6)
O1 Y1 C29 100.18(6)
N1 Y1 N2 70.00(5)
O1 Y1 N2 162.94(5)
C29 Y1 N2 95.12(6)
N1 Y1 C28 110.75(6)
O1 Y1 C28 92.58(5)
C29 Y1 C28 117.20(6)
N2 Y1 C28 73.58(5)
N1 Y1 C26 127.91(5)
O1 Y1 C26 106.07(5)
C29 Y1 C26 88.71(6)
N2 Y1 C26 66.55(5)
C28 Y1 C26 29.47(5)
C29 Si1 C32 111.05(9)
C29 Si1 C31 110.92(9)
C32 Si1 C31 107.89(10)
C29 Si1 C30 114.12(9)
C32 Si1 C30 105.54(9)
C31 Si1 C30 106.96(9)
C33 O1 C36 107.69(13)
C33 O1 Y1 129.49(11)
C36 O1 Y1 114.31(10)
C1 N1 C13 118.08(13)
C1 N1 Y1 120.99(11)
C13 N1 Y1 120.28(10)
C20 N2 C16 120.34(14)
C20 N2 Y1 121.36(11)
C16 N2 Y1 116.62(10)
C2 C1 C6 118.34(15)
C2 C1 N1 120.56(15)
C6 C1 N1 121.01(15)
C3 C2 C1 119.61(16)
C3 C2 C7 118.94(16)
C1 C2 C7 121.43(15)
C4 C3 C2 121.54(17)
C3 C4 C5 119.45(16)
C4 C5 C6 121.19(17)
C5 C6 C1 119.76(16)
C5 C6 C10 117.68(15)
C1 C6 C10 122.53(15)
C2 C7 C8 113.09(15)
C2 C7 C9 110.95(16)
C8 C7 C9 110.15(17)
C6 C10 C11 110.47(15)
C6 C10 C12 112.37(14)
C11 C10 C12 109.24(15)
N1 C13 C14 113.68(14)
N1 C13 C16 107.26(13)
C14 C13 C16 110.58(14)
N1 C13 C15 110.50(14)
C14 C13 C15 107.64(15)
C16 C13 C15 107.01(14)
N2 C16 C17 120.55(15)
N2 C16 C13 115.40(15)
C17 C16 C13 124.04(15)
C18 C17 C16 119.42(16)
C17 C18 C19 119.91(17)
C20 C19 C18 118.89(16)
N2 C20 C19 120.85(15)
N2 C20 C21 115.80(15)
C19 C20 C21 123.30(15)
C22 C21 C26 121.12(16)
C22 C21 C20 120.65(16)
C26 C21 C20 118.21(15)
C23 C22 C21 118.81(18)
C23 C22 C27 118.25(16)
C21 C22 C27 122.94(16)
C24 C23 C22 120.80(17)
C25 C24 C23 120.41(17)
C24 C25 C26 121.76(18)
C25 C26 C21 116.96(16)
C25 C26 C28 118.99(17)
C21 C26 C28 123.96(16)
C25 C26 Y1 118.28(11)
C21 C26 Y1 94.37(10)
C28 C26 Y1 56.21(9)
C26 C28 Y1 94.32(11)
Si1 C29 Y1 129.65(9)
O1 C33 C34 104.15(15)
C35 C34 C33 104.41(17)
C34 C35 C36 105.86(17)
O1 C36 C35 106.66(15)

loop_
_geom_bond_atom_site_label_1
_geom_bond_atom_site_label_2
_geom_bond_distance
Y1 N1 2.2015(14)
Y1 O1 2.3422(13)
Y1 C29 2.4139(17)
Y1 N2 2.4200(14)
Y1 C28 2.4520(18)
Y1 C26 2.9421(17)
Si1 C29 1.8345(19)
Si1 C32 1.880(2)
Si1 C31 1.885(2)
Si1 C30 1.8857(19)
O1 C33 1.453(2)
O1 C36 1.465(2)
N1 C1 1.428(2)
N1 C13 1.491(2)
N2 C20 1.356(2)
N2 C16 1.356(2)
C1 C2 1.419(2)
C1 C6 1.423(2)
C2 C3 1.392(2)
C2 C7 1.518(2)
C3 C4 1.381(3)
C4 C5 1.383(3)
C5 C6 1.393(2)
C6 C10 1.529(2)
C7 C8 1.522(3)
C7 C9 1.534(3)
C10 C11 1.532(3)
C10 C12 1.536(2)
C13 C14 1.527(2)
C13 C16 1.532(2)
C13 C15 1.544(2)
C16 C17 1.386(2)
C17 C18 1.379(2)
C18 C19 1.388(2)
C19 C20 1.387(2)
C20 C21 1.502(2)
C21 C22 1.408(2)
C21 C26 1.423(3)
C22 C23 1.397(3)
C22 C27 1.514(3)
C23 C24 1.385(3)
C24 C25 1.372(3)
C25 C26 1.416(2)
C26 C28 1.452(2)
C33 C34 1.520(3)
C34 C35 1.509(3)
C35 C36 1.513(3)
